data_7037416
loop_
_publ_author_name
'van Dijkman, Thomas F.'
'Siegler, Maxime A.'
'Bouwman, Elisabeth'

_publ_section_title
;
 Highly tunable fluorinated trispyrazolylborates
 [HB(3-CF3-5-{4-RPh}pz)3](-) (R = NO2, CF3, Cl, F, H, OMe and NMe2) and
 their copper(i) complexes.
;
_journal_issue 48
_journal_name_full 'Dalton transactions (Cambridge, England : 2003)'
_journal_page_first 21109
_journal_page_last 21123
_journal_paper_doi 10.1039/c5dt04006j
_journal_volume 44
_journal_year 2015
_chemical_formula_moiety 'C35 H20 B Cu F18 N6'
_chemical_formula_sum 'C35 H20 B Cu F18 N6'
_chemical_formula_weight 940.92
_chemical_name_systematic
;
 ?
;
_space_group_crystal_system triclinic
_space_group_IT_number 2
_space_group_name_Hall '-P 1'
_space_group_name_H-M_alt 'P -1'
_symmetry_space_group_name_Hall '-P 1'
_symmetry_space_group_name_H-M 'P -1'
_atom_sites_solution_hydrogens mixed
_atom_sites_solution_primary direct
_atom_sites_solution_secondary difmap
_audit_creation_method SHELXL-2013
_audit_update_record
;
2015-10-08 deposited with the CCDC.
2015-11-12 downloaded from the CCDC.
;
_cell_angle_alpha 74.7263(15)
_cell_angle_beta 83.9886(16)
_cell_angle_gamma 73.3009(16)
_cell_formula_units_Z 4
_cell_length_a 11.2044(2)
_cell_length_b 13.9379(2)
_cell_length_c 24.6553(5)
_cell_measurement_reflns_used 27583
_cell_measurement_temperature 110(2)
_cell_measurement_theta_max 72.03
_cell_measurement_theta_min 3.44
_cell_volume 3555.92(12)
_computing_cell_refinement
;
CrysAlisPro, Agilent Technologies,
Version 1.171.36.32 (release 02-08-2013 CrysAlis171 .NET)
(compiled Aug  2 2013,16:46:58)
;
_computing_data_collection
;
CrysAlisPro, Agilent Technologies,
Version 1.171.36.32 (release 02-08-2013 CrysAlis171 .NET)
(compiled Aug  2 2013,16:46:58)
;
_computing_data_reduction
;
CrysAlisPro, Agilent Technologies,
Version 1.171.36.32 (release 02-08-2013 CrysAlis171 .NET)
(compiled Aug  2 2013,16:46:58)
;
_computing_molecular_graphics 'SHELXTL v6.10 (Sheldrick, 2008)'
_computing_publication_material 'SHELXTL v6.10 (Sheldrick, 2008)'
_computing_structure_refinement 'SHELXL-2013 (Sheldrick, 2013)'
_computing_structure_solution 'SHELXS-2013 (Sheldrick, 2013)'
_diffrn_ambient_temperature 110(2)
_diffrn_measured_fraction_theta_full 0.991
_diffrn_measured_fraction_theta_max 0.988
_diffrn_measurement_device_type 'SuperNova, Dual, Cu at zero, Atlas'
_diffrn_measurement_method '\w scans'
_diffrn_radiation_monochromator mirror
_diffrn_radiation_source 'SuperNova (Cu) X-ray Source'
_diffrn_radiation_type CuK\a
_diffrn_radiation_wavelength 1.54178
_diffrn_reflns_av_R_equivalents 0.0179
_diffrn_reflns_av_unetI/netI 0.0179
_diffrn_reflns_laue_measured_fraction_full 0.991
_diffrn_reflns_laue_measured_fraction_max 0.988
_diffrn_reflns_limit_h_max 13
_diffrn_reflns_limit_h_min -13
_diffrn_reflns_limit_k_max 17
_diffrn_reflns_limit_k_min -16
_diffrn_reflns_limit_l_max 29
_diffrn_reflns_limit_l_min -30
_diffrn_reflns_number 41528
_diffrn_reflns_point_group_measured_fraction_full 0.991
_diffrn_reflns_point_group_measured_fraction_max 0.988
_diffrn_reflns_theta_full 67.679
_diffrn_reflns_theta_max 71.898
_diffrn_reflns_theta_min 3.414
_exptl_absorpt_coefficient_mu 2.101
_exptl_absorpt_correction_T_max 0.729
_exptl_absorpt_correction_T_min 0.545
_exptl_absorpt_correction_type analytical
_exptl_absorpt_process_details
;
CrysAlisPro, Agilent Technologies,
Version 1.171.36.32 (release 02-08-2013 CrysAlis171 .NET)
(compiled Aug  2 2013,16:46:58)
Analytical numeric absorption correction using a multifaceted crystal
            model based on expressions derived by R.C. Clark & J.S. Reid.
(Clark, R. C. & Reid, J. S. (1995). Acta Cryst. A51, 887-897)
;
_exptl_crystal_colour colorless
_exptl_crystal_density_diffrn 1.758
_exptl_crystal_description block
_exptl_crystal_F_000 1872
_exptl_crystal_size_max 0.39
_exptl_crystal_size_mid 0.25
_exptl_crystal_size_min 0.18
_refine_diff_density_max 0.687
_refine_diff_density_min -0.453
_refine_diff_density_rms 0.050
_refine_ls_extinction_method none
_refine_ls_goodness_of_fit_ref 1.020
_refine_ls_hydrogen_treatment mixed
_refine_ls_matrix_type full
_refine_ls_number_parameters 1138
_refine_ls_number_reflns 13786
_refine_ls_number_restraints 45
_refine_ls_restrained_S_all 1.019
_refine_ls_R_factor_all 0.0390
_refine_ls_R_factor_gt 0.0358
_refine_ls_shift/su_max 0.002
_refine_ls_shift/su_mean 0.000
_refine_ls_structure_factor_coef Fsqd
_refine_ls_weighting_details
;
 w=1/[\s^2^(Fo^2^)+(0.0460P)^2^+2.7715P]
 where P=(Fo^2^+2Fc^2^)/3
;
_refine_ls_weighting_scheme calc
_refine_ls_wR_factor_gt 0.0927
_refine_ls_wR_factor_ref 0.0952
_reflns_Friedel_coverage 0.000
_reflns_number_gt 12647
_reflns_number_total 13786
_reflns_threshold_expression 'I > 2\s(I)'
_cod_data_source_file c5dt04006j2.cif
_cod_data_source_block 5b
_cod_depositor_comments 'Adding full bibliography for 7037416--7037425.cif.'
_cod_database_code 7037416
_shelx_space_group_comment
;
The symmetry employed for this shelxl refinement is uniquely defined
by the following loop, which should always be used as a source of
symmetry information in preference to the above space-group names.
They are only intended as comments.
;
_shelxl_version_number 2013-2

loop_
_space_group_symop_operation_xyz
'x, y, z'
'-x, -y, -z'

loop_
_atom_site_label
_atom_site_type_symbol
_atom_site_fract_x
_atom_site_fract_y
_atom_site_fract_z
_atom_site_U_iso_or_equiv
_atom_site_adp_type
_atom_site_occupancy
_atom_site_site_symmetry_order
_atom_site_calc_flag
_atom_site_refinement_flags_posn
_atom_site_refinement_flags_adp
_atom_site_refinement_flags_occupancy
_atom_site_disorder_assembly
_atom_site_disorder_group
Cu1 Cu 1.00560(3) 0.24028(2) 0.29126(2) 0.02492(7) Uani 1 1 d . . . . .
C1 C 1.0340(3) 0.3115(2) 0.34905(10) 0.0356(6) Uani 0.849(5) 1 d D U P A 1
H1A H 1.113(2) 0.3296(19) 0.3356(10) 0.043 Uiso 1 1 d D U . B 1
H1B H 0.956(2) 0.3653(19) 0.3487(10) 0.043 Uiso 1 1 d D U . C 1
C2 C 1.0396(4) 0.2116(2) 0.37496(18) 0.0341(8) Uani 0.849(5) 1 d D U P A 1
H2A H 1.121(2) 0.1660(19) 0.3771(10) 0.041 Uiso 1 1 d D U . D 1
H2B H 0.966(2) 0.1950(19) 0.3952(10) 0.041 Uiso 1 1 d D U . E 1
C1' C 1.031(2) 0.237(2) 0.3727(13) 0.0356(6) Uani 0.151(5) 1 d D U P A 2
C2' C 1.1396(14) 0.2275(11) 0.3413(5) 0.0341(8) Uani 0.151(5) 1 d D U P A 2
C13 C 1.06106(16) 0.00474(14) 0.28857(7) 0.0225(3) Uani 1 1 d . . . . .
C14 C 1.03085(16) -0.04997(14) 0.25496(7) 0.0239(4) Uani 1 1 d . . . . .
H14 H 1.0515 -0.1228 0.2603 0.029 Uiso 1 1 calc R U . . .
C15 C 0.96379(16) 0.02521(13) 0.21192(7) 0.0208(3) Uani 1 1 d . . . . .
C23 C 1.11499(16) 0.37174(13) 0.18303(8) 0.0222(3) Uani 1 1 d . . . . .
C24 C 1.10739(16) 0.39059(13) 0.12530(8) 0.0234(4) Uani 1 1 d . . . . .
H24 H 1.1517 0.4287 0.0969 0.028 Uiso 1 1 calc R U . . .
C25 C 1.02095(16) 0.34162(13) 0.11825(7) 0.0205(3) Uani 1 1 d . . . . .
C33 C 0.69383(18) 0.35448(13) 0.28772(7) 0.0250(4) Uani 1 1 d . . . . .
C34 C 0.60004(18) 0.37401(14) 0.25066(8) 0.0260(4) Uani 1 1 d . . . . .
H34 H 0.5154 0.4122 0.2533 0.031 Uiso 1 1 calc R U . . .
C35 C 0.65746(16) 0.32536(13) 0.20888(7) 0.0212(3) Uani 1 1 d . . . . .
C131 C 1.13671(17) -0.03829(15) 0.34026(8) 0.0267(4) Uani 1 1 d . . . . .
C151 C 0.90811(16) 0.01204(13) 0.16347(7) 0.0211(3) Uani 1 1 d . . . . .
C152 C 0.94340(17) 0.05377(14) 0.10827(8) 0.0250(4) Uani 1 1 d . . . . .
H152 H 1.0059 0.0897 0.1014 0.030 Uiso 1 1 calc R U . . .
C153 C 0.88772(18) 0.04311(14) 0.06333(8) 0.0269(4) Uani 1 1 d . . . . .
H153 H 0.9118 0.0719 0.0258 0.032 Uiso 1 1 calc R U . . .
C154 C 0.79656(18) -0.00977(14) 0.07329(8) 0.0260(4) Uani 1 1 d . . . . .
C155 C 0.76228(18) -0.05385(14) 0.12785(8) 0.0281(4) Uani 1 1 d . . . . .
H155 H 0.7009 -0.0909 0.1345 0.034 Uiso 1 1 calc R U . . .
C156 C 0.81883(18) -0.04310(14) 0.17269(8) 0.0255(4) Uani 1 1 d . . . . .
H156 H 0.7963 -0.0737 0.2101 0.031 Uiso 1 1 calc R U . . .
C157 C 0.7319(2) -0.01490(15) 0.02406(8) 0.0322(4) Uani 1 1 d . . . . .
C231 C 1.19497(17) 0.40676(14) 0.21409(8) 0.0263(4) Uani 1 1 d . . . . .
C251 C 0.97943(16) 0.33318(13) 0.06533(7) 0.0214(3) Uani 1 1 d . . . . .
C252 C 0.85377(17) 0.36411(14) 0.05239(7) 0.0244(4) Uani 1 1 d . . . . .
H252 H 0.7927 0.3939 0.0774 0.029 Uiso 1 1 calc R U . . .
C253 C 0.81765(17) 0.35153(14) 0.00325(8) 0.0261(4) Uani 1 1 d . . . . .
H253 H 0.7318 0.3709 -0.0049 0.031 Uiso 1 1 calc R U . . .
C254 C 0.90680(17) 0.31071(14) -0.03396(7) 0.0257(4) Uani 1 1 d . . . . .
C255 C 1.03244(18) 0.28189(16) -0.02219(8) 0.0304(4) Uani 1 1 d . . . . .
H255 H 1.0935 0.2549 -0.0480 0.037 Uiso 1 1 calc R U . . .
C256 C 1.06823(17) 0.29270(15) 0.02749(8) 0.0276(4) Uani 1 1 d . . . . .
H256 H 1.1541 0.2723 0.0358 0.033 Uiso 1 1 calc R U . . .
C257 C 0.8697(2) 0.29217(17) -0.08611(8) 0.0343(4) Uani 1 1 d . . . . .
C331 C 0.6840(2) 0.39360(15) 0.33930(8) 0.0336(4) Uani 1 1 d . . . . .
C351 C 0.60178(15) 0.32313(13) 0.15774(7) 0.0207(3) Uani 1 1 d . . . . .
C352 C 0.61801(16) 0.23204(13) 0.14093(7) 0.0221(3) Uani 1 1 d . . . . .
H352 H 0.6672 0.1687 0.1626 0.027 Uiso 1 1 calc R U . . .
C353 C 0.56314(16) 0.23312(14) 0.09293(8) 0.0231(4) Uani 1 1 d . . . . .
H353 H 0.5756 0.1709 0.0815 0.028 Uiso 1 1 calc R U . . .
C354 C 0.48974(16) 0.32561(14) 0.06155(7) 0.0223(3) Uani 1 1 d . . . . .
C355 C 0.47194(17) 0.41678(14) 0.07802(8) 0.0259(4) Uani 1 1 d . . . . .
H355 H 0.4215 0.4798 0.0566 0.031 Uiso 1 1 calc R U . . .
C356 C 0.52796(17) 0.41564(14) 0.12584(8) 0.0247(4) Uani 1 1 d . . . . .
H356 H 0.5161 0.4781 0.1370 0.030 Uiso 1 1 calc R U . . .
C357 C 0.43240(17) 0.32715(14) 0.00907(8) 0.0264(4) Uani 1 1 d . . . . .
B1 B 0.88885(18) 0.22841(14) 0.18667(8) 0.0190(4) Uani 1 1 d . . . . .
H1 H 0.8568(18) 0.2218(15) 0.1489(8) 0.020(5) Uiso 1 1 d . . . . .
N11 N 0.95647(13) 0.11892(11) 0.22107(6) 0.0193(3) Uani 1 1 d . . . . .
N12 N 1.01570(13) 0.10679(11) 0.26894(6) 0.0214(3) Uani 1 1 d . . . . .
N21 N 0.98160(13) 0.29628(11) 0.17027(6) 0.0204(3) Uani 1 1 d . . . . .
N22 N 1.04000(13) 0.31457(11) 0.21073(6) 0.0215(3) Uani 1 1 d . . . . .
N31 N 0.77928(13) 0.27951(11) 0.22232(6) 0.0198(3) Uani 1 1 d . . . . .
N32 N 0.80235(14) 0.29772(11) 0.27136(6) 0.0226(3) Uani 1 1 d . . . . .
F11 F 1.18271(12) -0.14044(9) 0.34888(5) 0.0391(3) Uani 1 1 d . . . . .
F12 F 1.07009(10) -0.02121(9) 0.38686(4) 0.0310(2) Uani 1 1 d . . . . .
F13 F 1.23302(11) 0.00220(10) 0.33716(5) 0.0398(3) Uani 1 1 d . . . . .
F14 F 0.64565(16) 0.07184(11) 0.00458(6) 0.0648(5) Uani 1 1 d . . . . .
F15 F 0.81007(14) -0.02957(13) -0.01959(6) 0.0574(4) Uani 1 1 d . . . . .
F16 F 0.67826(17) -0.09136(13) 0.03599(6) 0.0632(5) Uani 1 1 d . . . . .
F21 F 1.26515(13) 0.45856(12) 0.17876(6) 0.0493(4) Uani 1 1 d . . . . .
F22 F 1.12889(11) 0.46950(9) 0.24581(5) 0.0346(3) Uani 1 1 d . . . . .
F23 F 1.27094(12) 0.32867(10) 0.24927(6) 0.0483(4) Uani 1 1 d . . . . .
F24 F 0.93812(15) 0.32326(15) -0.13132(5) 0.0652(5) Uani 1 1 d . . . . .
F25 F 0.88150(17) 0.19254(11) -0.08127(7) 0.0626(4) Uani 1 1 d . . . . .
F26 F 0.75097(12) 0.34163(11) -0.09886(5) 0.0467(3) Uani 1 1 d . . . . .
F31 F 0.56523(14) 0.42980(11) 0.35471(6) 0.0526(4) Uani 1 1 d . . . . .
F32 F 0.73844(12) 0.32056(9) 0.38356(4) 0.0355(3) Uani 1 1 d . . . . .
F33 F 0.73656(17) 0.47122(11) 0.33167(6) 0.0587(4) Uani 1 1 d . . . . .
F34 F 0.32791(12) 0.40420(10) -0.00307(5) 0.0421(3) Uani 1 1 d . . . . .
F35 F 0.50989(12) 0.34027(11) -0.03596(5) 0.0399(3) Uani 1 1 d . . . . .
F36 F 0.40269(12) 0.23984(9) 0.01183(5) 0.0370(3) Uani 1 1 d . . . . .
Cu2 Cu 0.53489(2) 0.21072(2) 0.79062(2) 0.02527(7) Uani 1 1 d . . . . .
C3 C 0.6801(2) 0.1765(2) 0.84224(10) 0.0431(5) Uani 1 1 d D . . . .
H3A H 0.717(2) 0.236(2) 0.8299(11) 0.052 Uiso 1 1 d D U . . .
H3B H 0.733(2) 0.104(2) 0.8374(11) 0.052 Uiso 1 1 d D U . . .
C4 C 0.5735(2) 0.1851(2) 0.87325(9) 0.0409(5) Uani 1 1 d D . . . .
H4A H 0.541(2) 0.250(2) 0.8782(11) 0.049 Uiso 1 1 d D U . . .
H4B H 0.541(2) 0.126(2) 0.8921(11) 0.049 Uiso 1 1 d D U . . .
C43 C 0.24925(17) 0.32818(14) 0.79302(7) 0.0246(4) Uani 1 1 d . . . . .
C44 C 0.14838(18) 0.35313(14) 0.75893(8) 0.0259(4) Uani 1 1 d . . . . .
H44 H 0.0668 0.3955 0.7636 0.031 Uiso 1 1 calc R U . . .
C45 C 0.19288(16) 0.30266(13) 0.71664(7) 0.0217(3) Uani 1 1 d . . . . .
C53 C 0.64360(16) 0.34033(13) 0.68151(7) 0.0216(3) Uani 1 1 d . . . . .
C54 C 0.62881(16) 0.36428(13) 0.62392(8) 0.0226(3) Uani 1 1 d . . . . .
H54 H 0.6684 0.4061 0.5952 0.027 Uiso 1 1 calc R U . . .
C55 C 0.54356(16) 0.31372(13) 0.61767(7) 0.0203(3) Uani 1 1 d . . . . .
C63 C 0.57902(16) -0.03630(14) 0.78298(7) 0.0232(4) Uani 1 1 d . . . . .
C64 C 0.53797(16) -0.08480(14) 0.74880(7) 0.0235(4) Uani 1 1 d . . . . .
H64 H 0.5509 -0.1568 0.7531 0.028 Uiso 1 1 calc R U . . .
C65 C 0.47409(15) -0.00441(13) 0.70710(7) 0.0201(3) Uani 1 1 d . . . . .
C431 C 0.2554(2) 0.36643(16) 0.84340(8) 0.0316(4) Uani 1 1 d . . . . .
C451 C 0.12612(16) 0.30594(13) 0.66747(7) 0.0208(3) Uani 1 1 d . . . . .
C452 C 0.13022(16) 0.21743(13) 0.64999(8) 0.0219(3) Uani 1 1 d . . . . .
H452 H 0.1768 0.1517 0.6705 0.026 Uiso 1 1 calc R U . . .
C453 C 0.06699(16) 0.22467(13) 0.60306(8) 0.0229(3) Uani 1 1 d . . . . .
H453 H 0.0709 0.1642 0.5912 0.027 Uiso 1 1 calc R U . . .
C454 C -0.00228(16) 0.32078(14) 0.57335(8) 0.0233(4) Uani 1 1 d . . . . .
C455 C -0.00908(18) 0.40915(14) 0.59083(8) 0.0279(4) Uani 1 1 d . . . . .
H455 H -0.0572 0.4746 0.5708 0.033 Uiso 1 1 calc R U . . .
C456 C 0.05473(17) 0.40148(14) 0.63769(8) 0.0266(4) Uani 1 1 d . . . . .
H456 H 0.0498 0.4620 0.6497 0.032 Uiso 1 1 calc R U . . .
C457 C -0.06425(17) 0.32913(15) 0.52069(8) 0.0271(4) Uani 1 1 d . . . . .
C531 C 0.72145(17) 0.37826(14) 0.71210(8) 0.0267(4) Uani 1 1 d . . . . .
C551 C 0.49378(16) 0.30970(13) 0.56533(7) 0.0203(3) Uani 1 1 d . . . . .
C552 C 0.36726(17) 0.35001(15) 0.55407(8) 0.0275(4) Uani 1 1 d . . . . .
H552 H 0.3118 0.3831 0.5796 0.033 Uiso 1 1 calc R U . . .
C553 C 0.32241(18) 0.34189(16) 0.50576(8) 0.0306(4) Uani 1 1 d . . . . .
H553 H 0.2360 0.3685 0.4983 0.037 Uiso 1 1 calc R U . . .
C554 C 0.40414(18) 0.29457(15) 0.46805(8) 0.0279(4) Uani 1 1 d . . . . .
C555 C 0.53044(18) 0.25666(15) 0.47822(8) 0.0276(4) Uani 1 1 d . . . . .
H555 H 0.5862 0.2257 0.4520 0.033 Uiso 1 1 calc R U . . .
C556 C 0.57517(16) 0.26410(14) 0.52693(7) 0.0240(4) Uani 1 1 d . . . . .
H556 H 0.6617 0.2379 0.5341 0.029 Uiso 1 1 calc R U . . .
C557 C 0.3542(2) 0.28129(17) 0.41727(9) 0.0375(5) Uani 1 1 d . . . . .
C631 C 0.65618(17) -0.08666(16) 0.83367(8) 0.0291(4) Uani 1 1 d . . . . .
C651 C 0.41008(16) -0.00974(13) 0.65892(7) 0.0200(3) Uani 1 1 d . . . . .
C652 C 0.44013(17) 0.03666(13) 0.60372(7) 0.0234(4) Uani 1 1 d . . . . .
H652 H 0.5039 0.0713 0.5967 0.028 Uiso 1 1 calc R U . . .
C653 C 0.37771(17) 0.03259(13) 0.55914(7) 0.0240(4) Uani 1 1 d . . . . .
H653 H 0.3981 0.0649 0.5217 0.029 Uiso 1 1 calc R U . . .
C654 C 0.28503(16) -0.01897(13) 0.56932(7) 0.0225(3) Uani 1 1 d . . . . .
C655 C 0.25612(17) -0.06802(14) 0.62401(8) 0.0239(4) Uani 1 1 d . . . . .
H655 H 0.1940 -0.1043 0.6308 0.029 Uiso 1 1 calc R U . . .
C656 C 0.31905(16) -0.06336(13) 0.66855(7) 0.0225(3) Uani 1 1 d . . . . .
H656 H 0.2999 -0.0970 0.7059 0.027 Uiso 1 1 calc R U . . .
C657 C 0.21320(18) -0.01834(15) 0.52107(8) 0.0273(4) Uani 1 1 d . . . . .
B2 B 0.41506(18) 0.19852(15) 0.68687(8) 0.0190(4) Uani 1 1 d . . . . .
H2 H 0.3736(18) 0.1968(15) 0.6506(8) 0.018(5) Uiso 1 1 d . . . . .
N41 N 0.31442(13) 0.25019(11) 0.72662(6) 0.0195(3) Uani 1 1 d . . . . .
N42 N 0.34983(14) 0.26579(11) 0.77424(6) 0.0221(3) Uani 1 1 d . . . . .
N51 N 0.51217(13) 0.26236(11) 0.66974(6) 0.0198(3) Uani 1 1 d . . . . .
N52 N 0.57467(13) 0.27835(11) 0.70956(6) 0.0216(3) Uani 1 1 d . . . . .
N61 N 0.47852(13) 0.08590(11) 0.71759(6) 0.0197(3) Uani 1 1 d . . . . .
N62 N 0.54306(13) 0.06662(12) 0.76479(6) 0.0222(3) Uani 1 1 d . . . . .
F41 F 0.14758(14) 0.43207(11) 0.85306(6) 0.0519(4) Uani 1 1 d . . . . .
F42 F 0.28016(12) 0.29068(10) 0.89048(5) 0.0374(3) Uani 1 1 d . . . . .
F43 F 0.34477(14) 0.41544(10) 0.83779(5) 0.0457(3) Uani 1 1 d . . . . .
F44 F -0.16354(12) 0.41154(10) 0.50935(5) 0.0426(3) Uani 1 1 d . . . . .
F45 F 0.01342(12) 0.33949(11) 0.47552(5) 0.0425(3) Uani 1 1 d . . . . .
F46 F -0.10337(12) 0.24665(10) 0.52244(5) 0.0402(3) Uani 1 1 d . . . . .
F51 F 0.75960(13) 0.45554(10) 0.67805(6) 0.0460(3) Uani 1 1 d . . . . .
F52 F 0.82403(11) 0.30550(9) 0.73312(6) 0.0394(3) Uani 1 1 d . . . . .
F53 F 0.65985(11) 0.41281(10) 0.75558(5) 0.0400(3) Uani 1 1 d . . . . .
F54 F 0.43859(18) 0.2666(2) 0.37668(7) 0.0908(7) Uani 1 1 d . . . . .
F55 F 0.30831(18) 0.20003(12) 0.42923(7) 0.0680(5) Uani 1 1 d . . . . .
F56 F 0.26072(18) 0.36105(11) 0.39564(7) 0.0692(5) Uani 1 1 d . . . . .
F61 F 0.67853(11) -0.18932(9) 0.84545(5) 0.0391(3) Uani 1 1 d . . . . .
F62 F 0.60154(11) -0.05697(9) 0.87968(5) 0.0358(3) Uani 1 1 d . . . . .
F63 F 0.76789(11) -0.06677(12) 0.82710(5) 0.0492(4) Uani 1 1 d . . . . .
F64 F 0.17088(12) -0.10184(10) 0.53063(5) 0.0391(3) Uani 1 1 d . . . . .
F65 F 0.11416(12) 0.06422(10) 0.51037(5) 0.0414(3) Uani 1 1 d . . . . .
F66 F 0.28217(11) -0.01540(10) 0.47313(5) 0.0357(3) Uani 1 1 d . . . . .

loop_
_atom_site_aniso_label
_atom_site_aniso_U_11
_atom_site_aniso_U_22
_atom_site_aniso_U_33
_atom_site_aniso_U_23
_atom_site_aniso_U_13
_atom_site_aniso_U_12
Cu1 0.03150(15) 0.02775(14) 0.01958(13) -0.00652(11) -0.00562(10) -0.01200(11)
C1 0.0497(15) 0.0402(15) 0.0257(11) -0.0102(10) -0.0102(10) -0.0205(12)
C2 0.0478(15) 0.038(2) 0.0234(11) -0.0098(16) -0.0088(10) -0.0174(15)
C1' 0.0497(15) 0.0402(15) 0.0257(11) -0.0102(10) -0.0102(10) -0.0205(12)
C2' 0.0478(15) 0.038(2) 0.0234(11) -0.0098(16) -0.0088(10) -0.0174(15)
C13 0.0195(8) 0.0238(8) 0.0207(8) -0.0002(7) -0.0008(6) -0.0053(7)
C14 0.0232(9) 0.0207(8) 0.0244(9) -0.0010(7) -0.0001(7) -0.0052(7)
C15 0.0200(8) 0.0204(8) 0.0217(8) -0.0035(7) 0.0011(6) -0.0074(6)
C23 0.0198(8) 0.0192(8) 0.0284(9) -0.0060(7) -0.0034(7) -0.0056(6)
C24 0.0225(8) 0.0210(8) 0.0266(9) -0.0028(7) -0.0012(7) -0.0081(7)
C25 0.0209(8) 0.0179(8) 0.0211(8) -0.0021(6) -0.0022(6) -0.0048(6)
C33 0.0359(10) 0.0202(8) 0.0200(8) -0.0063(7) 0.0015(7) -0.0089(7)
C34 0.0288(9) 0.0232(9) 0.0251(9) -0.0069(7) 0.0005(7) -0.0052(7)
C35 0.0238(8) 0.0184(8) 0.0217(8) -0.0031(7) -0.0013(7) -0.0075(7)
C131 0.0231(9) 0.0274(9) 0.0250(9) 0.0005(7) -0.0033(7) -0.0053(7)
C151 0.0230(8) 0.0160(8) 0.0234(8) -0.0051(7) -0.0024(7) -0.0031(6)
C152 0.0279(9) 0.0228(9) 0.0265(9) -0.0078(7) 0.0034(7) -0.0101(7)
C153 0.0344(10) 0.0235(9) 0.0228(9) -0.0062(7) 0.0018(7) -0.0083(8)
C154 0.0313(10) 0.0210(8) 0.0264(9) -0.0087(7) -0.0046(7) -0.0041(7)
C155 0.0320(10) 0.0235(9) 0.0313(10) -0.0056(8) -0.0039(8) -0.0114(8)
C156 0.0312(9) 0.0213(8) 0.0240(9) -0.0016(7) -0.0022(7) -0.0104(7)
C157 0.0403(11) 0.0275(10) 0.0300(10) -0.0107(8) -0.0067(8) -0.0058(8)
C231 0.0219(9) 0.0253(9) 0.0344(10) -0.0089(8) -0.0035(7) -0.0083(7)
C251 0.0233(8) 0.0207(8) 0.0193(8) 0.0006(7) -0.0024(6) -0.0088(7)
C252 0.0218(9) 0.0255(9) 0.0216(8) -0.0013(7) -0.0013(7) -0.0034(7)
C253 0.0221(9) 0.0286(9) 0.0234(9) 0.0010(7) -0.0056(7) -0.0055(7)
C254 0.0285(9) 0.0286(9) 0.0200(8) -0.0018(7) -0.0029(7) -0.0110(7)
C255 0.0267(9) 0.0411(11) 0.0243(9) -0.0103(8) 0.0037(7) -0.0099(8)
C256 0.0197(9) 0.0385(10) 0.0248(9) -0.0063(8) 0.0009(7) -0.0098(8)
C257 0.0378(11) 0.0392(11) 0.0268(10) -0.0075(8) -0.0056(8) -0.0108(9)
C331 0.0511(13) 0.0269(10) 0.0241(9) -0.0085(8) 0.0000(8) -0.0110(9)
C351 0.0186(8) 0.0228(8) 0.0215(8) -0.0051(7) 0.0002(6) -0.0076(7)
C352 0.0192(8) 0.0205(8) 0.0263(9) -0.0040(7) -0.0028(7) -0.0057(6)
C353 0.0206(8) 0.0217(8) 0.0289(9) -0.0084(7) 0.0004(7) -0.0073(7)
C354 0.0184(8) 0.0259(9) 0.0239(9) -0.0059(7) -0.0015(7) -0.0080(7)
C355 0.0250(9) 0.0222(9) 0.0287(9) -0.0041(7) -0.0050(7) -0.0038(7)
C356 0.0255(9) 0.0207(8) 0.0284(9) -0.0075(7) -0.0029(7) -0.0051(7)
C357 0.0252(9) 0.0269(9) 0.0284(9) -0.0064(7) -0.0039(7) -0.0083(7)
B1 0.0203(9) 0.0192(9) 0.0186(9) -0.0033(7) -0.0035(7) -0.0072(7)
N11 0.0199(7) 0.0206(7) 0.0179(7) -0.0026(6) -0.0042(5) -0.0071(6)
N12 0.0214(7) 0.0236(7) 0.0187(7) -0.0010(6) -0.0051(5) -0.0078(6)
N21 0.0228(7) 0.0210(7) 0.0195(7) -0.0032(6) -0.0054(6) -0.0091(6)
N22 0.0230(7) 0.0214(7) 0.0227(7) -0.0051(6) -0.0060(6) -0.0087(6)
N31 0.0245(7) 0.0199(7) 0.0169(7) -0.0040(5) -0.0032(5) -0.0085(6)
N32 0.0324(8) 0.0214(7) 0.0168(7) -0.0052(6) -0.0026(6) -0.0106(6)
F11 0.0415(7) 0.0296(6) 0.0338(6) -0.0001(5) -0.0116(5) 0.0062(5)
F12 0.0316(6) 0.0363(6) 0.0215(5) -0.0025(5) -0.0037(4) -0.0069(5)
F13 0.0272(6) 0.0563(8) 0.0336(6) 0.0024(6) -0.0094(5) -0.0173(5)
F14 0.0834(11) 0.0502(8) 0.0529(9) -0.0273(7) -0.0422(8) 0.0217(8)
F15 0.0563(9) 0.0886(11) 0.0421(8) -0.0417(8) 0.0017(6) -0.0201(8)
F16 0.0907(12) 0.0737(10) 0.0459(8) -0.0053(7) -0.0225(8) -0.0556(10)
F21 0.0489(8) 0.0743(10) 0.0475(8) -0.0247(7) 0.0113(6) -0.0475(7)
F22 0.0308(6) 0.0390(6) 0.0416(7) -0.0216(5) -0.0045(5) -0.0095(5)
F23 0.0442(7) 0.0348(7) 0.0691(9) -0.0191(6) -0.0353(7) 0.0017(6)
F24 0.0623(10) 0.1213(15) 0.0246(7) -0.0230(8) 0.0062(6) -0.0422(10)
F25 0.0944(12) 0.0416(8) 0.0569(9) -0.0177(7) -0.0378(9) -0.0088(8)
F26 0.0440(7) 0.0592(8) 0.0369(7) -0.0139(6) -0.0187(6) -0.0059(6)
F31 0.0547(8) 0.0557(8) 0.0401(7) -0.0286(6) -0.0009(6) 0.0112(7)
F32 0.0468(7) 0.0387(6) 0.0197(5) -0.0084(5) -0.0006(5) -0.0087(5)
F33 0.1137(14) 0.0463(8) 0.0359(7) -0.0183(6) 0.0060(8) -0.0474(9)
F34 0.0366(7) 0.0421(7) 0.0451(7) -0.0155(6) -0.0218(5) 0.0047(5)
F35 0.0437(7) 0.0588(8) 0.0265(6) -0.0145(6) 0.0022(5) -0.0257(6)
F36 0.0442(7) 0.0350(6) 0.0398(7) -0.0071(5) -0.0152(5) -0.0203(5)
Cu2 0.02582(14) 0.03476(16) 0.01915(13) -0.00918(11) -0.00316(10) -0.01106(11)
C3 0.0424(13) 0.0603(15) 0.0331(11) -0.0124(11) -0.0132(9) -0.0190(11)
C4 0.0484(13) 0.0541(14) 0.0237(10) -0.0116(10) -0.0103(9) -0.0142(11)
C43 0.0303(9) 0.0245(9) 0.0222(9) -0.0088(7) 0.0042(7) -0.0111(7)
C44 0.0282(9) 0.0246(9) 0.0261(9) -0.0094(7) 0.0034(7) -0.0079(7)
C45 0.0226(8) 0.0187(8) 0.0237(8) -0.0041(7) 0.0015(7) -0.0074(7)
C53 0.0197(8) 0.0199(8) 0.0269(9) -0.0082(7) 0.0002(7) -0.0061(6)
C54 0.0214(8) 0.0202(8) 0.0263(9) -0.0047(7) 0.0011(7) -0.0074(7)
C55 0.0201(8) 0.0186(8) 0.0210(8) -0.0046(7) 0.0013(6) -0.0044(6)
C63 0.0177(8) 0.0275(9) 0.0211(8) -0.0004(7) -0.0010(6) -0.0058(7)
C64 0.0225(8) 0.0207(8) 0.0250(9) -0.0019(7) -0.0003(7) -0.0056(7)
C65 0.0184(8) 0.0215(8) 0.0205(8) -0.0048(7) 0.0012(6) -0.0065(6)
C431 0.0393(11) 0.0321(10) 0.0269(10) -0.0133(8) 0.0032(8) -0.0110(8)
C451 0.0188(8) 0.0220(8) 0.0230(8) -0.0066(7) 0.0015(6) -0.0074(6)
C452 0.0185(8) 0.0190(8) 0.0277(9) -0.0048(7) -0.0009(7) -0.0054(6)
C453 0.0213(8) 0.0203(8) 0.0291(9) -0.0083(7) -0.0002(7) -0.0071(7)
C454 0.0182(8) 0.0248(9) 0.0267(9) -0.0058(7) -0.0009(7) -0.0059(7)
C455 0.0277(9) 0.0202(8) 0.0335(10) -0.0042(7) -0.0061(8) -0.0031(7)
C456 0.0272(9) 0.0195(8) 0.0340(10) -0.0086(7) -0.0031(8) -0.0051(7)
C457 0.0242(9) 0.0281(9) 0.0290(9) -0.0066(8) -0.0028(7) -0.0069(7)
C531 0.0251(9) 0.0245(9) 0.0342(10) -0.0095(8) -0.0011(7) -0.0102(7)
C551 0.0215(8) 0.0188(8) 0.0193(8) -0.0005(6) -0.0010(6) -0.0070(6)
C552 0.0215(9) 0.0308(10) 0.0246(9) -0.0020(8) -0.0001(7) -0.0031(7)
C553 0.0226(9) 0.0354(10) 0.0285(10) 0.0033(8) -0.0065(7) -0.0077(8)
C554 0.0318(10) 0.0304(10) 0.0220(9) 0.0018(7) -0.0068(7) -0.0148(8)
C555 0.0281(9) 0.0328(10) 0.0239(9) -0.0089(8) 0.0000(7) -0.0100(8)
C556 0.0204(8) 0.0288(9) 0.0234(9) -0.0067(7) 0.0001(7) -0.0075(7)
C557 0.0450(12) 0.0403(12) 0.0295(10) 0.0004(9) -0.0138(9) -0.0189(10)
C631 0.0223(9) 0.0359(10) 0.0258(9) -0.0003(8) -0.0026(7) -0.0085(8)
C651 0.0205(8) 0.0171(8) 0.0223(8) -0.0064(6) -0.0004(6) -0.0036(6)
C652 0.0259(9) 0.0222(8) 0.0249(9) -0.0083(7) 0.0029(7) -0.0097(7)
C653 0.0309(9) 0.0217(8) 0.0203(8) -0.0058(7) 0.0027(7) -0.0092(7)
C654 0.0251(9) 0.0200(8) 0.0233(9) -0.0084(7) -0.0017(7) -0.0044(7)
C655 0.0251(9) 0.0227(8) 0.0272(9) -0.0076(7) 0.0007(7) -0.0107(7)
C656 0.0257(9) 0.0204(8) 0.0217(8) -0.0042(7) 0.0011(7) -0.0083(7)
C657 0.0298(10) 0.0279(9) 0.0266(9) -0.0100(8) -0.0012(7) -0.0084(8)
B2 0.0211(9) 0.0200(9) 0.0172(9) -0.0044(7) -0.0018(7) -0.0070(7)
N41 0.0223(7) 0.0214(7) 0.0176(7) -0.0063(6) -0.0005(5) -0.0086(6)
N42 0.0283(8) 0.0243(7) 0.0174(7) -0.0073(6) 0.0004(6) -0.0112(6)
N51 0.0210(7) 0.0225(7) 0.0185(7) -0.0067(6) -0.0017(5) -0.0081(6)
N52 0.0227(7) 0.0246(7) 0.0216(7) -0.0083(6) -0.0023(6) -0.0100(6)
N61 0.0200(7) 0.0223(7) 0.0175(7) -0.0036(6) -0.0029(5) -0.0073(6)
N62 0.0199(7) 0.0283(8) 0.0186(7) -0.0031(6) -0.0036(5) -0.0082(6)
F41 0.0552(8) 0.0548(8) 0.0450(8) -0.0341(7) -0.0028(6) 0.0063(7)
F42 0.0501(7) 0.0449(7) 0.0202(5) -0.0099(5) 0.0030(5) -0.0171(6)
F43 0.0685(9) 0.0488(8) 0.0368(7) -0.0192(6) 0.0029(6) -0.0360(7)
F44 0.0390(7) 0.0416(7) 0.0403(7) -0.0107(6) -0.0185(5) 0.0065(5)
F45 0.0396(7) 0.0671(9) 0.0283(6) -0.0167(6) 0.0026(5) -0.0229(6)
F46 0.0436(7) 0.0390(7) 0.0450(7) -0.0057(6) -0.0188(6) -0.0199(6)
F51 0.0584(8) 0.0465(7) 0.0465(7) -0.0053(6) -0.0078(6) -0.0381(7)
F52 0.0289(6) 0.0373(6) 0.0560(8) -0.0177(6) -0.0158(5) -0.0041(5)
F53 0.0341(6) 0.0531(8) 0.0461(7) -0.0334(6) -0.0004(5) -0.0134(6)
F54 0.0754(12) 0.187(2) 0.0431(9) -0.0579(12) 0.0045(8) -0.0618(14)
F55 0.1080(14) 0.0488(8) 0.0598(9) 0.0082(7) -0.0484(9) -0.0441(9)
F56 0.1007(13) 0.0441(8) 0.0601(9) -0.0003(7) -0.0606(9) -0.0065(8)
F61 0.0382(7) 0.0308(6) 0.0368(6) 0.0021(5) -0.0109(5) 0.0023(5)
F62 0.0410(7) 0.0408(7) 0.0224(5) -0.0027(5) -0.0066(5) -0.0086(5)
F63 0.0267(6) 0.0740(10) 0.0407(7) 0.0111(7) -0.0116(5) -0.0233(6)
F64 0.0502(7) 0.0426(7) 0.0358(6) -0.0110(5) -0.0081(5) -0.0266(6)
F65 0.0385(7) 0.0442(7) 0.0387(7) -0.0179(6) -0.0157(5) 0.0056(5)
F66 0.0419(7) 0.0482(7) 0.0238(5) -0.0160(5) 0.0018(5) -0.0171(6)

loop_
_atom_type_symbol
_atom_type_description
_atom_type_scat_dispersion_real
_atom_type_scat_dispersion_imag
_atom_type_scat_source
C C 0.0181 0.0091 'International Tables Vol C Tables 4.2.6.8 and 6.1.1.4'
H H 0.0000 0.0000 'International Tables Vol C Tables 4.2.6.8 and 6.1.1.4'
B B 0.0090 0.0039 'International Tables Vol C Tables 4.2.6.8 and 6.1.1.4'
Cu Cu -1.9646 0.5888 'International Tables Vol C Tables 4.2.6.8 and 6.1.1.4'
F F 0.0727 0.0534 'International Tables Vol C Tables 4.2.6.8 and 6.1.1.4'
N N 0.0311 0.0180 'International Tables Vol C Tables 4.2.6.8 and 6.1.1.4'

loop_
_geom_angle_atom_site_label_1
_geom_angle_atom_site_label_2
_geom_angle_atom_site_label_3
_geom_angle
C2' Cu1 N22 111.2(4)
C1 Cu1 N22 112.92(9)
C2' Cu1 N12 113.8(4)
C1 Cu1 N12 149.26(9)
N22 Cu1 N12 92.55(6)
C2' Cu1 C1' 39.4(6)
N22 Cu1 C1' 141.1(8)
N12 Cu1 C1' 120.5(8)
C1 Cu1 C2 38.79(11)
N22 Cu1 C2 147.41(11)
N12 Cu1 C2 111.18(9)
C2' Cu1 N32 148.4(4)
C1 Cu1 N32 107.70(9)
N22 Cu1 N32 87.03(6)
N12 Cu1 N32 89.81(5)
C1' Cu1 N32 111.0(7)
C2 Cu1 N32 114.02(12)
C2 C1 Cu1 71.3(2)
C2 C1 H1A 118.3(15)
Cu1 C1 H1A 103.2(14)
C2 C1 H1B 120.7(15)
Cu1 C1 H1B 102.5(15)
H1A C1 H1B 120(2)
C1 C2 Cu1 69.9(2)
C1 C2 H2A 114.7(16)
Cu1 C2 H2A 101.4(15)
C1 C2 H2B 119.1(15)
Cu1 C2 H2B 105.8(15)
H2A C2 H2B 125(2)
C2' C1' Cu1 67.7(13)
C1' C2' Cu1 72.9(15)
N12 C13 C14 111.86(15)
N12 C13 C131 120.79(16)
C14 C13 C131 127.34(16)
C15 C14 C13 104.62(15)
C15 C14 H14 127.7
C13 C14 H14 127.7
N11 C15 C14 107.68(15)
N11 C15 C151 123.60(15)
C14 C15 C151 128.71(16)
N22 C23 C24 111.85(15)
N22 C23 C231 120.77(16)
C24 C23 C231 127.38(16)
C25 C24 C23 104.63(15)
C25 C24 H24 127.7
C23 C24 H24 127.7
N21 C25 C24 107.76(15)
N21 C25 C251 123.91(15)
C24 C25 C251 128.28(16)
N32 C33 C34 112.29(16)
N32 C33 C331 120.77(17)
C34 C33 C331 126.88(18)
C35 C34 C33 104.41(16)
C35 C34 H34 127.8
C33 C34 H34 127.8
N31 C35 C34 107.74(15)
N31 C35 C351 124.46(15)
C34 C35 C351 127.78(16)
F11 C131 F12 106.62(14)
F11 C131 F13 107.61(15)
F12 C131 F13 106.30(15)
F11 C131 C13 110.61(16)
F12 C131 C13 112.80(15)
F13 C131 C13 112.56(15)
C156 C151 C152 119.01(16)
C156 C151 C15 119.80(16)
C152 C151 C15 121.19(16)
C153 C152 C151 120.41(17)
C153 C152 H152 119.8
C151 C152 H152 119.8
C152 C153 C154 119.81(17)
C152 C153 H153 120.1
C154 C153 H153 120.1
C155 C154 C153 120.62(17)
C155 C154 C157 120.40(18)
C153 C154 C157 118.94(17)
C154 C155 C156 119.22(17)
C154 C155 H155 120.4
C156 C155 H155 120.4
C155 C156 C151 120.89(17)
C155 C156 H156 119.6
C151 C156 H156 119.6
F14 C157 F16 107.78(19)
F14 C157 F15 105.37(18)
F16 C157 F15 105.66(17)
F14 C157 C154 112.06(16)
F16 C157 C154 113.02(17)
F15 C157 C154 112.42(17)
F21 C231 F23 107.54(16)
F21 C231 F22 106.68(15)
F23 C231 F22 105.56(16)
F21 C231 C23 110.85(16)
F23 C231 C23 112.95(15)
F22 C231 C23 112.85(15)
C256 C251 C252 119.28(16)
C256 C251 C25 119.00(16)
C252 C251 C25 121.72(16)
C253 C252 C251 120.19(17)
C253 C252 H252 119.9
C251 C252 H252 119.9
C252 C253 C254 119.99(17)
C252 C253 H253 120.0
C254 C253 H253 120.0
C253 C254 C255 120.35(17)
C253 C254 C257 120.90(17)
C255 C254 C257 118.68(18)
C256 C255 C254 119.57(18)
C256 C255 H255 120.2
C254 C255 H255 120.2
C255 C256 C251 120.58(17)
C255 C256 H256 119.7
C251 C256 H256 119.7
F25 C257 F24 106.62(19)
F25 C257 F26 106.27(18)
F24 C257 F26 106.06(17)
F25 C257 C254 111.98(17)
F24 C257 C254 112.62(17)
F26 C257 C254 112.81(17)
F31 C331 F33 106.43(17)
F31 C331 F32 106.83(16)
F33 C331 F32 106.66(17)
F31 C331 C33 111.26(18)
F33 C331 C33 112.38(16)
F32 C331 C33 112.88(16)
C352 C351 C356 119.13(16)
C352 C351 C35 122.41(16)
C356 C351 C35 118.45(15)
C353 C352 C351 120.61(16)
C353 C352 H352 119.7
C351 C352 H352 119.7
C352 C353 C354 119.77(16)
C352 C353 H353 120.1
C354 C353 H353 120.1
C355 C354 C353 120.27(16)
C355 C354 C357 119.93(16)
C353 C354 C357 119.78(16)
C356 C355 C354 119.85(17)
C356 C355 H355 120.1
C354 C355 H355 120.1
C355 C356 C351 120.38(16)
C355 C356 H356 119.8
C351 C356 H356 119.8
F36 C357 F34 106.69(15)
F36 C357 F35 106.34(15)
F34 C357 F35 106.17(15)
F36 C357 C354 112.93(15)
F34 C357 C354 112.54(15)
F35 C357 C354 111.70(15)
N31 B1 N11 109.77(14)
N31 B1 N21 109.16(14)
N11 B1 N21 109.75(13)
N31 B1 H1 111.1(11)
N11 B1 H1 108.9(11)
N21 B1 H1 108.2(11)
C15 N11 N12 110.37(14)
C15 N11 B1 129.06(14)
N12 N11 B1 120.52(13)
C13 N12 N11 105.45(14)
C13 N12 Cu1 139.02(12)
N11 N12 Cu1 115.47(10)
C25 N21 N22 110.21(14)
C25 N21 B1 129.25(14)
N22 N21 B1 120.51(13)
C23 N22 N21 105.55(14)
C23 N22 Cu1 138.48(12)
N21 N22 Cu1 115.60(10)
N32 N31 C35 110.25(14)
N32 N31 B1 119.69(14)
C35 N31 B1 129.35(14)
C33 N32 N31 105.31(14)
C33 N32 Cu1 141.84(12)
N31 N32 Cu1 112.35(11)
N52 Cu2 N42 89.26(6)
N52 Cu2 C3 112.69(8)
N42 Cu2 C3 151.37(8)
N52 Cu2 C4 145.90(9)
N42 Cu2 C4 114.05(8)
C3 Cu2 C4 38.35(10)
N52 Cu2 N62 89.52(6)
N42 Cu2 N62 90.48(6)
C3 Cu2 N62 107.14(9)
C4 Cu2 N62 113.54(9)
C4 C3 Cu2 70.96(13)
C4 C3 H3A 120.1(16)
Cu2 C3 H3A 105.3(16)
C4 C3 H3B 119.9(15)
Cu2 C3 H3B 103.0(15)
H3A C3 H3B 119(2)
C3 C4 Cu2 70.69(13)
C3 C4 H4A 112.1(17)
Cu2 C4 H4A 99.8(17)
C3 C4 H4B 123.1(16)
Cu2 C4 H4B 103.8(15)
H4A C4 H4B 124(2)
N42 C43 C44 111.78(16)
N42 C43 C431 120.61(17)
C44 C43 C431 127.55(17)
C45 C44 C43 104.70(16)
C45 C44 H44 127.7
C43 C44 H44 127.7
N41 C45 C44 107.85(16)
N41 C45 C451 124.32(15)
C44 C45 C451 127.79(16)
N52 C53 C54 111.86(15)
N52 C53 C531 120.74(16)
C54 C53 C531 127.37(16)
C55 C54 C53 104.47(15)
C55 C54 H54 127.8
C53 C54 H54 127.8
N51 C55 C54 107.93(15)
N51 C55 C551 123.26(15)
C54 C55 C551 128.79(16)
N62 C63 C64 112.06(15)
N62 C63 C631 120.67(17)
C64 C63 C631 127.25(17)
C65 C64 C63 104.32(15)
C65 C64 H64 127.8
C63 C64 H64 127.8
N61 C65 C64 107.80(15)
N61 C65 C651 123.74(15)
C64 C65 C651 128.46(16)
F41 C431 F42 106.68(16)
F41 C431 F43 107.56(17)
F42 C431 F43 105.74(17)
F41 C431 C43 111.02(17)
F42 C431 C43 113.08(16)
F43 C431 C43 112.37(16)
C456 C451 C452 118.88(16)
C456 C451 C45 118.38(16)
C452 C451 C45 122.74(16)
C453 C452 C451 120.58(16)
C453 C452 H452 119.7
C451 C452 H452 119.7
C452 C453 C454 119.77(16)
C452 C453 H453 120.1
C454 C453 H453 120.1
C455 C454 C453 120.29(17)
C455 C454 C457 120.02(16)
C453 C454 C457 119.61(16)
C456 C455 C454 119.68(17)
C456 C455 H455 120.2
C454 C455 H455 120.2
C455 C456 C451 120.79(17)
C455 C456 H456 119.6
C451 C456 H456 119.6
F46 C457 F44 106.81(15)
F46 C457 F45 106.48(16)
F44 C457 F45 105.90(15)
F46 C457 C454 113.01(15)
F44 C457 C454 112.64(16)
F45 C457 C454 111.52(15)
F51 C531 F53 107.21(15)
F51 C531 F52 106.71(15)
F53 C531 F52 106.05(16)
F51 C531 C53 110.67(16)
F53 C531 C53 112.61(15)
F52 C531 C53 113.19(15)
C556 C551 C552 119.67(17)
C556 C551 C55 119.03(15)
C552 C551 C55 121.30(16)
C553 C552 C551 120.12(18)
C553 C552 H552 119.9
C551 C552 H552 119.9
C552 C553 C554 119.81(17)
C552 C553 H553 120.1
C554 C553 H553 120.1
C555 C554 C553 120.43(17)
C555 C554 C557 119.97(19)
C553 C554 C557 119.57(18)
C554 C555 C556 119.70(18)
C554 C555 H555 120.2
C556 C555 H555 120.2
C555 C556 C551 120.24(17)
C555 C556 H556 119.9
C551 C556 H556 119.9
F54 C557 F56 107.6(2)
F54 C557 F55 105.3(2)
F56 C557 F55 105.17(18)
F54 C557 C554 113.76(18)
F56 C557 C554 112.31(19)
F55 C557 C554 112.07(17)
F61 C631 F62 106.89(15)
F61 C631 F63 106.48(16)
F62 C631 F63 106.53(16)
F61 C631 C63 110.97(16)
F62 C631 C63 112.85(16)
F63 C631 C63 112.71(15)
C656 C651 C652 119.14(16)
C656 C651 C65 119.59(15)
C652 C651 C65 121.26(15)
C653 C652 C651 120.54(16)
C653 C652 H652 119.7
C651 C652 H652 119.7
C652 C653 C654 119.82(16)
C652 C653 H653 120.1
C654 C653 H653 120.1
C653 C654 C655 120.40(16)
C653 C654 C657 119.49(16)
C655 C654 C657 120.08(16)
C656 C655 C654 119.40(16)
C656 C655 H655 120.3
C654 C655 H655 120.3
C655 C656 C651 120.65(16)
C655 C656 H656 119.7
C651 C656 H656 119.7
F64 C657 F65 107.00(16)
F64 C657 F66 106.67(15)
F65 C657 F66 106.21(15)
F64 C657 C654 112.38(15)
F65 C657 C654 111.83(15)
F66 C657 C654 112.33(15)
N61 B2 N51 110.59(14)
N61 B2 N41 109.73(13)
N51 B2 N41 108.11(13)
N61 B2 H2 107.9(10)
N51 B2 H2 110.0(10)
N41 B2 H2 110.5(10)
C45 N41 N42 110.05(14)
C45 N41 B2 129.00(14)
N42 N41 B2 119.67(14)
C43 N42 N41 105.61(14)
C43 N42 Cu2 137.35(12)
N41 N42 Cu2 116.22(11)
C55 N51 N52 110.09(14)
C55 N51 B2 129.09(14)
N52 N51 B2 120.71(13)
C53 N52 N51 105.64(14)
C53 N52 Cu2 138.73(12)
N51 N52 Cu2 115.56(10)
N62 N61 C65 110.48(14)
N62 N61 B2 119.83(14)
C65 N61 B2 129.52(14)
C63 N62 N61 105.33(14)
C63 N62 Cu2 141.58(12)
N61 N62 Cu2 112.56(10)

loop_
_geom_bond_atom_site_label_1
_geom_bond_atom_site_label_2
_geom_bond_distance
Cu1 C2' 1.982(13)
Cu1 C1 2.034(2)
Cu1 N22 2.0369(15)
Cu1 N12 2.0450(15)
Cu1 C1' 2.05(3)
Cu1 C2 2.051(5)
Cu1 N32 2.2465(16)
C1 C2 1.357(4)
C1 H1A 0.99(2)
C1 H1B 0.97(2)
C2 H2A 0.95(2)
C2 H2B 0.97(2)
C1' C2' 1.359(18)
C13 N12 1.338(2)
C13 C14 1.387(3)
C13 C131 1.495(2)
C14 C15 1.385(2)
C14 H14 0.9500
C15 N11 1.361(2)
C15 C151 1.479(2)
C23 N22 1.336(2)
C23 C24 1.385(2)
C23 C231 1.490(2)
C24 C25 1.383(2)
C24 H24 0.9500
C25 N21 1.361(2)
C25 C251 1.474(2)
C33 N32 1.334(2)
C33 C34 1.385(3)
C33 C331 1.493(2)
C34 C35 1.383(2)
C34 H34 0.9500
C35 N31 1.365(2)
C35 C351 1.475(2)
C131 F11 1.334(2)
C131 F12 1.340(2)
C131 F13 1.341(2)
C151 C156 1.395(2)
C151 C152 1.396(2)
C152 C153 1.387(3)
C152 H152 0.9500
C153 C154 1.390(3)
C153 H153 0.9500
C154 C155 1.388(3)
C154 C157 1.504(3)
C155 C156 1.391(3)
C155 H155 0.9500
C156 H156 0.9500
C157 F14 1.321(2)
C157 F16 1.322(2)
C157 F15 1.335(2)
C231 F21 1.323(2)
C231 F23 1.337(2)
C231 F22 1.338(2)
C251 C256 1.392(3)
C251 C252 1.394(2)
C252 C253 1.385(3)
C252 H252 0.9500
C253 C254 1.385(3)
C253 H253 0.9500
C254 C255 1.388(3)
C254 C257 1.497(3)
C255 C256 1.385(3)
C255 H255 0.9500
C256 H256 0.9500
C257 F25 1.330(3)
C257 F24 1.333(3)
C257 F26 1.338(2)
C331 F31 1.334(3)
C331 F33 1.337(2)
C331 F32 1.340(2)
C351 C352 1.395(2)
C351 C356 1.398(2)
C352 C353 1.384(2)
C352 H352 0.9500
C353 C354 1.391(2)
C353 H353 0.9500
C354 C355 1.389(3)
C354 C357 1.496(2)
C355 C356 1.387(3)
C355 H355 0.9500
C356 H356 0.9500
C357 F36 1.334(2)
C357 F34 1.340(2)
C357 F35 1.342(2)
B1 N31 1.545(2)
B1 N11 1.553(2)
B1 N21 1.554(2)
B1 H1 1.07(2)
N11 N12 1.3626(19)
N21 N22 1.3619(19)
N31 N32 1.3631(19)
Cu2 N52 2.0356(15)
Cu2 N42 2.0368(15)
Cu2 C3 2.041(2)
Cu2 C4 2.044(2)
Cu2 N62 2.2369(15)
C3 C4 1.342(4)
C3 H3A 0.99(2)
C3 H3B 1.04(2)
C4 H4A 0.91(2)
C4 H4B 0.98(2)
C43 N42 1.334(2)
C43 C44 1.387(3)
C43 C431 1.490(3)
C44 C45 1.381(2)
C44 H44 0.9500
C45 N41 1.361(2)
C45 C451 1.474(2)
C53 N52 1.333(2)
C53 C54 1.387(2)
C53 C531 1.491(2)
C54 C55 1.381(2)
C54 H54 0.9500
C55 N51 1.360(2)
C55 C551 1.479(2)
C63 N62 1.337(2)
C63 C64 1.392(3)
C63 C631 1.489(2)
C64 C65 1.382(2)
C64 H64 0.9500
C65 N61 1.365(2)
C65 C651 1.479(2)
C431 F41 1.331(2)
C431 F42 1.339(2)
C431 F43 1.343(2)
C451 C456 1.396(2)
C451 C452 1.398(2)
C452 C453 1.386(2)
C452 H452 0.9500
C453 C454 1.392(2)
C453 H453 0.9500
C454 C455 1.388(3)
C454 C457 1.498(2)
C455 C456 1.386(3)
C455 H455 0.9500
C456 H456 0.9500
C457 F46 1.332(2)
C457 F44 1.340(2)
C457 F45 1.343(2)
C531 F51 1.327(2)
C531 F53 1.336(2)
C531 F52 1.340(2)
C551 C556 1.391(2)
C551 C552 1.395(2)
C552 C553 1.383(3)
C552 H552 0.9500
C553 C554 1.391(3)
C553 H553 0.9500
C554 C555 1.386(3)
C554 C557 1.498(3)
C555 C556 1.388(3)
C555 H555 0.9500
C556 H556 0.9500
C557 F54 1.318(3)
C557 F56 1.324(3)
C557 F55 1.327(3)
C631 F61 1.336(2)
C631 F62 1.338(2)
C631 F63 1.343(2)
C651 C656 1.396(2)
C651 C652 1.396(2)
C652 C653 1.385(2)
C652 H652 0.9500
C653 C654 1.392(2)
C653 H653 0.9500
C654 C655 1.393(2)
C654 C657 1.501(2)
C655 C656 1.390(2)
C655 H655 0.9500
C656 H656 0.9500
C657 F64 1.336(2)
C657 F65 1.339(2)
C657 F66 1.341(2)
B2 N61 1.545(2)
B2 N51 1.554(2)
B2 N41 1.557(2)
B2 H2 1.059(19)
N41 N42 1.3656(19)
N51 N52 1.3612(19)
N61 N62 1.3599(19)

loop_
_geom_torsion_atom_site_label_1
_geom_torsion_atom_site_label_2
_geom_torsion_atom_site_label_3
_geom_torsion_atom_site_label_4
_geom_torsion
N12 C13 C14 C15 0.7(2)
C131 C13 C14 C15 -178.04(17)
C13 C14 C15 N11 -0.07(19)
C13 C14 C15 C151 179.67(17)
N22 C23 C24 C25 0.4(2)
C231 C23 C24 C25 179.84(17)
C23 C24 C25 N21 -0.27(19)
C23 C24 C25 C251 -177.65(17)
N32 C33 C34 C35 -0.2(2)
C331 C33 C34 C35 176.93(18)
C33 C34 C35 N31 0.37(19)
C33 C34 C35 C351 -178.43(17)
N12 C13 C131 F11 -173.69(15)
C14 C13 C131 F11 4.9(3)
N12 C13 C131 F12 67.0(2)
C14 C13 C131 F12 -114.4(2)
N12 C13 C131 F13 -53.3(2)
C14 C13 C131 F13 125.33(19)
N11 C15 C151 C156 -120.60(19)
C14 C15 C151 C156 59.7(3)
N11 C15 C151 C152 59.5(2)
C14 C15 C151 C152 -120.2(2)
C156 C151 C152 C153 1.9(3)
C15 C151 C152 C153 -178.21(16)
C151 C152 C153 C154 -0.2(3)
C152 C153 C154 C155 -1.2(3)
C152 C153 C154 C157 176.33(17)
C153 C154 C155 C156 1.0(3)
C157 C154 C155 C156 -176.50(17)
C154 C155 C156 C151 0.7(3)
C152 C151 C156 C155 -2.1(3)
C15 C151 C156 C155 178.00(17)
C155 C154 C157 F14 99.5(2)
C153 C154 C157 F14 -78.0(2)
C155 C154 C157 F16 -22.5(3)
C153 C154 C157 F16 159.93(18)
C155 C154 C157 F15 -142.00(19)
C153 C154 C157 F15 40.4(2)
N22 C23 C231 F21 177.49(16)
C24 C23 C231 F21 -1.9(3)
N22 C23 C231 F23 56.7(2)
C24 C23 C231 F23 -122.7(2)
N22 C23 C231 F22 -62.9(2)
C24 C23 C231 F22 117.7(2)
N21 C25 C251 C256 -122.23(19)
C24 C25 C251 C256 54.8(3)
N21 C25 C251 C252 57.4(2)
C24 C25 C251 C252 -125.6(2)
C256 C251 C252 C253 2.1(3)
C25 C251 C252 C253 -177.59(16)
C251 C252 C253 C254 -1.8(3)
C252 C253 C254 C255 0.2(3)
C252 C253 C254 C257 177.34(18)
C253 C254 C255 C256 1.0(3)
C257 C254 C255 C256 -176.17(18)
C254 C255 C256 C251 -0.7(3)
C252 C251 C256 C255 -0.8(3)
C25 C251 C256 C255 178.83(17)
C253 C254 C257 F25 -104.0(2)
C255 C254 C257 F25 73.1(2)
C253 C254 C257 F24 135.8(2)
C255 C254 C257 F24 -47.1(3)
C253 C254 C257 F26 15.8(3)
C255 C254 C257 F26 -167.07(18)
N32 C33 C331 F31 -167.28(16)
C34 C33 C331 F31 15.8(3)
N32 C33 C331 F33 73.5(2)
C34 C33 C331 F33 -103.5(2)
N32 C33 C331 F32 -47.2(3)
C34 C33 C331 F32 135.9(2)
N31 C35 C351 C352 48.7(2)
C34 C35 C351 C352 -132.7(2)
N31 C35 C351 C356 -132.68(18)
C34 C35 C351 C356 45.9(3)
C356 C351 C352 C353 0.8(3)
C35 C351 C352 C353 179.37(16)
C351 C352 C353 C354 -0.9(3)
C352 C353 C354 C355 0.4(3)
C352 C353 C354 C357 178.85(16)
C353 C354 C355 C356 0.2(3)
C357 C354 C355 C356 -178.25(17)
C354 C355 C356 C351 -0.3(3)
C352 C351 C356 C355 -0.2(3)
C35 C351 C356 C355 -178.82(16)
C355 C354 C357 F36 -148.92(17)
C353 C354 C357 F36 32.6(2)
C355 C354 C357 F34 -28.0(2)
C353 C354 C357 F34 153.46(16)
C355 C354 C357 F35 91.3(2)
C353 C354 C357 F35 -87.2(2)
C14 C15 N11 N12 -0.54(19)
C151 C15 N11 N12 179.71(15)
C14 C15 N11 B1 -178.09(16)
C151 C15 N11 B1 2.2(3)
N31 B1 N11 C15 113.44(18)
N21 B1 N11 C15 -126.60(17)
N31 B1 N11 N12 -63.90(19)
N21 B1 N11 N12 56.07(19)
C14 C13 N12 N11 -0.98(19)
C131 C13 N12 N11 177.82(15)
C14 C13 N12 Cu1 175.99(13)
C131 C13 N12 Cu1 -5.2(3)
C15 N11 N12 C13 0.92(18)
B1 N11 N12 C13 178.72(14)
C15 N11 N12 Cu1 -176.88(11)
B1 N11 N12 Cu1 0.92(18)
C24 C25 N21 N22 0.04(19)
C251 C25 N21 N22 177.56(15)
C24 C25 N21 B1 -177.60(16)
C251 C25 N21 B1 -0.1(3)
N31 B1 N21 C25 -121.47(18)
N11 B1 N21 C25 118.19(18)
N31 B1 N21 N22 61.11(19)
N11 B1 N21 N22 -59.24(19)
C24 C23 N22 N21 -0.40(19)
C231 C23 N22 N21 -179.86(15)
C24 C23 N22 Cu1 171.82(14)
C231 C23 N22 Cu1 -7.6(3)
C25 N21 N22 C23 0.22(18)
B1 N21 N22 C23 178.10(14)
C25 N21 N22 Cu1 -174.07(11)
B1 N21 N22 Cu1 3.81(19)
C34 C35 N31 N32 -0.40(19)
C351 C35 N31 N32 178.46(15)
C34 C35 N31 B1 -170.52(16)
C351 C35 N31 B1 8.3(3)
N11 B1 N31 N32 61.71(18)
N21 B1 N31 N32 -58.62(18)
N11 B1 N31 C35 -128.97(17)
N21 B1 N31 C35 110.71(18)
C34 C33 N32 N31 0.0(2)
C331 C33 N32 N31 -177.36(16)
C34 C33 N32 Cu1 170.54(14)
C331 C33 N32 Cu1 -6.8(3)
C35 N31 N32 C33 0.24(18)
B1 N31 N32 C33 171.46(14)
C35 N31 N32 Cu1 -173.45(10)
B1 N31 N32 Cu1 -2.24(17)
N42 C43 C44 C45 -0.6(2)
C431 C43 C44 C45 176.50(18)
C43 C44 C45 N41 0.49(19)
C43 C44 C45 C451 -177.22(17)
N52 C53 C54 C55 0.8(2)
C531 C53 C54 C55 -177.25(17)
C53 C54 C55 N51 -0.51(19)
C53 C54 C55 C551 -178.77(17)
N62 C63 C64 C65 0.6(2)
C631 C63 C64 C65 -178.16(17)
C63 C64 C65 N61 -0.28(19)
C63 C64 C65 C651 179.96(17)
N42 C43 C431 F41 176.36(17)
C44 C43 C431 F41 -0.5(3)
N42 C43 C431 F42 -63.8(2)
C44 C43 C431 F42 119.4(2)
N42 C43 C431 F43 55.9(2)
C44 C43 C431 F43 -121.0(2)
N41 C45 C451 C456 -133.09(18)
C44 C45 C451 C456 44.3(3)
N41 C45 C451 C452 47.7(3)
C44 C45 C451 C452 -134.92(19)
C456 C451 C452 C453 1.6(3)
C45 C451 C452 C453 -179.23(16)
C451 C452 C453 C454 -0.6(3)
C452 C453 C454 C455 -0.5(3)
C452 C453 C454 C457 176.37(16)
C453 C454 C455 C456 0.8(3)
C457 C454 C455 C456 -176.13(17)
C454 C455 C456 C451 0.2(3)
C452 C451 C456 C455 -1.4(3)
C45 C451 C456 C455 179.42(17)
C455 C454 C457 F46 -149.39(17)
C453 C454 C457 F46 33.7(2)
C455 C454 C457 F44 -28.2(2)
C453 C454 C457 F44 154.85(17)
C455 C454 C457 F45 90.7(2)
C453 C454 C457 F45 -86.2(2)
N52 C53 C531 F51 -166.08(16)
C54 C53 C531 F51 11.8(3)
N52 C53 C531 F53 -46.1(2)
C54 C53 C531 F53 131.82(19)
N52 C53 C531 F52 74.2(2)
C54 C53 C531 F52 -107.9(2)
N51 C55 C551 C556 -114.78(19)
C54 C55 C551 C556 63.2(2)
N51 C55 C551 C552 64.8(2)
C54 C55 C551 C552 -117.2(2)
C556 C551 C552 C553 1.9(3)
C55 C551 C552 C553 -177.64(17)
C551 C552 C553 C554 -0.8(3)
C552 C553 C554 C555 -0.8(3)
C552 C553 C554 C557 176.97(18)
C553 C554 C555 C556 1.3(3)
C557 C554 C555 C556 -176.43(17)
C554 C555 C556 C551 -0.2(3)
C552 C551 C556 C555 -1.4(3)
C55 C551 C556 C555 178.18(16)
C555 C554 C557 F54 -22.4(3)
C553 C554 C557 F54 159.8(2)
C555 C554 C557 F56 -144.9(2)
C553 C554 C557 F56 37.3(3)
C555 C554 C557 F55 96.9(2)
C553 C554 C557 F55 -80.9(3)
N62 C63 C631 F61 178.17(15)
C64 C63 C631 F61 -3.2(3)
N62 C63 C631 F62 58.2(2)
C64 C63 C631 F62 -123.1(2)
N62 C63 C631 F63 -62.5(2)
C64 C63 C631 F63 116.1(2)
N61 C65 C651 C656 -124.74(18)
C64 C65 C651 C656 55.0(3)
N61 C65 C651 C652 56.2(2)
C64 C65 C651 C652 -124.1(2)
C656 C651 C652 C653 2.1(3)
C65 C651 C652 C653 -178.80(16)
C651 C652 C653 C654 -0.6(3)
C652 C653 C654 C655 -1.1(3)
C652 C653 C654 C657 176.82(16)
C653 C654 C655 C656 1.2(3)
C657 C654 C655 C656 -176.67(16)
C654 C655 C656 C651 0.3(3)
C652 C651 C656 C655 -2.0(3)
C65 C651 C656 C655 178.93(16)
C653 C654 C657 F64 152.31(16)
C655 C654 C657 F64 -29.8(2)
C653 C654 C657 F65 -87.3(2)
C655 C654 C657 F65 90.6(2)
C653 C654 C657 F66 32.0(2)
C655 C654 C657 F66 -150.06(16)
C44 C45 N41 N42 -0.23(19)
C451 C45 N41 N42 177.58(15)
C44 C45 N41 B2 -167.05(16)
C451 C45 N41 B2 10.8(3)
N61 B2 N41 C45 -129.11(17)
N51 B2 N41 C45 110.21(18)
N61 B2 N41 N42 65.17(18)
N51 B2 N41 N42 -55.52(18)
C44 C43 N42 N41 0.5(2)
C431 C43 N42 N41 -176.86(16)
C44 C43 N42 Cu2 169.18(13)
C431 C43 N42 Cu2 -8.2(3)
C45 N41 N42 C43 -0.15(18)
B2 N41 N42 C43 168.09(14)
C45 N41 N42 Cu2 -171.64(11)
B2 N41 N42 Cu2 -3.41(18)
C54 C55 N51 N52 0.06(19)
C551 C55 N51 N52 178.43(15)
C54 C55 N51 B2 176.33(16)
C551 C55 N51 B2 -5.3(3)
N61 B2 N51 C55 120.98(18)
N41 B2 N51 C55 -118.87(18)
N61 B2 N51 N52 -63.09(19)
N41 B2 N51 N52 57.06(19)
C54 C53 N52 N51 -0.79(19)
C531 C53 N52 N51 177.42(15)
C54 C53 N52 Cu2 -177.62(14)
C531 C53 N52 Cu2 0.6(3)
C55 N51 N52 C53 0.44(18)
B2 N51 N52 C53 -176.19(14)
C55 N51 N52 Cu2 178.12(11)
B2 N51 N52 Cu2 1.49(19)
C64 C65 N61 N62 -0.09(19)
C651 C65 N61 N62 179.68(15)
C64 C65 N61 B2 -175.28(16)
C651 C65 N61 B2 4.5(3)
N51 B2 N61 N62 57.18(19)
N41 B2 N61 N62 -61.99(19)
N51 B2 N61 C65 -128.01(17)
N41 B2 N61 C65 112.82(18)
C64 C63 N62 N61 -0.63(19)
C631 C63 N62 N61 178.20(15)
C64 C63 N62 Cu2 169.71(14)
C631 C63 N62 Cu2 -11.5(3)
C65 N61 N62 C63 0.44(18)
B2 N61 N62 C63 176.16(14)
C65 N61 N62 Cu2 -173.08(10)
B2 N61 N62 Cu2 2.64(18)
